data_2214651
loop_
_publ_author_name
'Malak, Muhammad H.'
'Desai, Janish'
'Lalancette, Roger A.'
'Thompson, Hugh W.'

_publ_section_title
;(2<i>SR</i>,8a<i>SR</i>)-1,2,3,4,6,7,8,8a-Octahydro-6-oxonaphthalene-2-acetic
 acid: hydrogen bonding in an unsaturated bicyclic keto acid
;
_journal_coeditor_code FL2147
_journal_issue 8
_journal_name_full 'Acta Crystallographica Section E'
_journal_page_first o3606
_journal_page_last o3606
_journal_paper_doi 10.1107/S1600536807035003
_journal_volume 63
_journal_year 2007
_chemical_formula_iupac 'C12 H16 O3'
_chemical_formula_moiety 'C12 H16 O3'
_chemical_formula_sum 'C12 H16 O3'
_chemical_formula_weight 208.26
_chemical_melting_point 423
_chemical_name_systematic
;
(2SR,8aSR)-1,2,3,4,6,7,8,8a-Octahydro-6-oxonaphthalene-2-acetic acid
;
_space_group_IT_number 14
_symmetry_cell_setting monoclinic
_symmetry_space_group_name_Hall '-P 2ybc'
_symmetry_space_group_name_H-M 'P 1 21/c 1'
_atom_sites_solution_hydrogens geom
_atom_sites_solution_primary direct
_atom_sites_solution_secondary difmap
_audit_creation_method SHELXL97
_cell_angle_alpha 90.00
_cell_angle_beta 96.3230(10)
_cell_angle_gamma 90.00
_cell_formula_units_Z 4
_cell_length_a 7.5832(2)
_cell_length_b 16.9532(4)
_cell_length_c 8.3785(2)
_cell_measurement_reflns_used 5950
_cell_measurement_temperature 100(2)
_cell_measurement_theta_max 68.08
_cell_measurement_theta_min 5.87
_cell_volume 1070.58(5)
_computing_cell_refinement APEX2
_computing_data_collection 'APEX2 (Bruker, 2006)'
_computing_data_reduction 'SAINT (Bruker, 2005)'
_computing_molecular_graphics SHELXTL
_computing_publication_material SHELXTL
_computing_structure_refinement SHELXTL
_computing_structure_solution 'SHELXTL (Sheldrick, 2004)'
_diffrn_ambient_temperature 100(2)
_diffrn_measured_fraction_theta_full 0.965
_diffrn_measured_fraction_theta_max 0.965
_diffrn_measurement_device_type 'Bruker SMART APEXII CCD area-detector'
_diffrn_measurement_method '\f and \w'
_diffrn_radiation_monochromator graphite
_diffrn_radiation_source 'fine-focus sealed tube'
_diffrn_radiation_type CuK\a
_diffrn_radiation_wavelength 1.54178
_diffrn_reflns_av_R_equivalents 0.017
_diffrn_reflns_av_sigmaI/netI 0.018
_diffrn_reflns_limit_h_max 9
_diffrn_reflns_limit_h_min -9
_diffrn_reflns_limit_k_max 19
_diffrn_reflns_limit_k_min -18
_diffrn_reflns_limit_l_max 9
_diffrn_reflns_limit_l_min -10
_diffrn_reflns_number 5950
_diffrn_reflns_theta_full 68.08
_diffrn_reflns_theta_max 68.08
_diffrn_reflns_theta_min 5.87
_diffrn_standards_decay_% 0
_diffrn_standards_number 0
_exptl_absorpt_coefficient_mu 0.748
_exptl_absorpt_correction_T_max 0.853
_exptl_absorpt_correction_T_min 0.790
_exptl_absorpt_correction_type multi-scan
_exptl_absorpt_process_details '(SADABS; Sheldrick, 2001)'
_exptl_crystal_colour colourless
_exptl_crystal_density_diffrn 1.292
_exptl_crystal_density_method 'not measured'
_exptl_crystal_description block
_exptl_crystal_F_000 448
_exptl_crystal_size_max 0.33
_exptl_crystal_size_mid 0.28
_exptl_crystal_size_min 0.22
_refine_diff_density_max 0.24
_refine_diff_density_min -0.18
_refine_ls_extinction_coef 0.0015(4)
_refine_ls_extinction_expression Fc^*^=kFc[1+0.001xFc^2^\l^3^/sin(2\q)]^-1/4^
_refine_ls_extinction_method 'SHELXTL (Sheldrick, 2004)'
_refine_ls_goodness_of_fit_ref 1.05
_refine_ls_hydrogen_treatment constr
_refine_ls_matrix_type full
_refine_ls_number_parameters 138
_refine_ls_number_reflns 1879
_refine_ls_number_restraints 0
_refine_ls_restrained_S_all 1.05
_refine_ls_R_factor_all 0.039
_refine_ls_R_factor_gt 0.038
_refine_ls_shift/su_max 0.00
_refine_ls_shift/su_mean 0.00
_refine_ls_structure_factor_coef Fsqd
_refine_ls_weighting_details 'calc w = 1/[\s^2^(Fo^2^)+(0.0518P)^2^+0.5351P] where P=(Fo^2^+2Fc^2^)/3'
_refine_ls_weighting_scheme calc
_refine_ls_wR_factor_gt 0.103
_refine_ls_wR_factor_ref 0.104
_reflns_number_gt 1818
_reflns_number_total 1879
_reflns_threshold_expression I>2\s(I)
_cod_data_source_file fl2147.cif
_cod_data_source_block I
_cod_original_sg_symbol_H-M 'P 21/c'
_cod_database_code 2214651
_cod_database_fobs_code 2214651

loop_
_symmetry_equiv_pos_as_xyz
'x, y, z'
'-x, y+1/2, -z+1/2'
'-x, -y, -z'
'x, -y-1/2, z-1/2'

loop_
_atom_site_type_symbol
_atom_site_label
_atom_site_fract_x
_atom_site_fract_y
_atom_site_fract_z
_atom_site_U_iso_or_equiv
_atom_site_adp_type
_atom_site_calc_flag
_atom_site_refinement_flags
_atom_site_occupancy
O O1 0.33270(13) 0.62327(6) 1.12458(11) 0.0253(3) Uani d . 1
C C1 0.51750(16) 0.66286(8) 0.51501(15) 0.0199(3) Uani d . 1
H H1A 0.4298 0.6718 0.4202 0.024 Uiso calc R 1
H H1B 0.5558 0.7151 0.5586 0.024 Uiso calc R 1
O O2 0.90901(13) 0.56090(6) 0.22963(14) 0.0340(3) Uani d . 1
C C2 0.67798(17) 0.62052(8) 0.46056(15) 0.0197(3) Uani d . 1
H H2A 0.6371 0.5698 0.4079 0.024 Uiso calc R 1
O O3 1.04100(14) 0.67826(6) 0.24051(14) 0.0346(3) Uani d . 1
H H3 1.1187 0.6536 0.1965 0.052 Uiso calc R 1
C C3 0.81062(17) 0.60176(8) 0.60609(16) 0.0224(3) Uani d . 1
H H3A 0.8576 0.6517 0.6553 0.027 Uiso calc R 1
H H3B 0.9115 0.5718 0.5707 0.027 Uiso calc R 1
C C4A 0.55889(17) 0.59049(8) 0.77883(16) 0.0199(3) Uani d . 1
C C4 0.72564(17) 0.55353(9) 0.73159(16) 0.0237(3) Uani d . 1
H H4A 0.6977 0.5001 0.6882 0.028 Uiso calc R 1
H H4B 0.8120 0.5477 0.8284 0.028 Uiso calc R 1
C C5 0.52730(17) 0.59475(8) 0.93349(16) 0.0212(3) Uani d . 1
H H5A 0.6199 0.5814 1.0147 0.025 Uiso calc R 1
C C6 0.35638(18) 0.61914(8) 0.98126(16) 0.0205(3) Uani d . 1
C C7 0.20938(17) 0.63442(8) 0.84973(16) 0.0230(3) Uani d . 1
H H7A 0.1229 0.6715 0.8888 0.028 Uiso calc R 1
H H7B 0.1467 0.5844 0.8203 0.028 Uiso calc R 1
C C8A 0.42640(16) 0.61828(8) 0.64259(15) 0.0194(3) Uani d . 1
H H8AA 0.3684 0.5705 0.5902 0.023 Uiso calc R 1
C C8 0.28119(17) 0.66910(8) 0.70197(16) 0.0216(3) Uani d . 1
H H8A 0.1826 0.6747 0.6149 0.026 Uiso calc R 1
H H8B 0.3292 0.7224 0.7282 0.026 Uiso calc R 1
C C9 0.76216(18) 0.67094(8) 0.33847(17) 0.0231(3) Uani d . 1
H H9A 0.6693 0.6862 0.2515 0.028 Uiso calc R 1
H H9B 0.8092 0.7199 0.3918 0.028 Uiso calc R 1
C C10 0.91038(17) 0.62978(8) 0.26540(15) 0.0205(3) Uani d . 1

loop_
_atom_site_aniso_label
_atom_site_aniso_U_11
_atom_site_aniso_U_22
_atom_site_aniso_U_33
_atom_site_aniso_U_12
_atom_site_aniso_U_13
_atom_site_aniso_U_23
O1 0.0254(5) 0.0284(6) 0.0232(5) -0.0011(4) 0.0073(4) -0.0009(4)
C1 0.0182(6) 0.0209(7) 0.0206(6) 0.0022(5) 0.0016(5) 0.0008(5)
O2 0.0282(6) 0.0243(6) 0.0520(7) -0.0004(4) 0.0152(5) -0.0066(5)
C2 0.0183(6) 0.0192(7) 0.0221(7) 0.0009(5) 0.0037(5) 0.0004(5)
O3 0.0302(6) 0.0287(6) 0.0489(7) -0.0064(4) 0.0218(5) -0.0073(5)
C3 0.0166(6) 0.0264(7) 0.0248(7) 0.0032(5) 0.0040(5) 0.0008(5)
C4A 0.0181(6) 0.0167(7) 0.0248(7) -0.0002(5) 0.0027(5) 0.0019(5)
C4 0.0200(7) 0.0275(8) 0.0238(7) 0.0062(5) 0.0031(5) 0.0040(6)
C5 0.0187(6) 0.0207(7) 0.0238(7) 0.0008(5) 0.0011(5) 0.0024(5)
C6 0.0221(7) 0.0155(7) 0.0244(7) -0.0028(5) 0.0053(5) -0.0003(5)
C7 0.0166(6) 0.0259(7) 0.0272(7) 0.0010(5) 0.0053(5) -0.0007(5)
C8A 0.0167(6) 0.0196(7) 0.0220(7) 0.0003(5) 0.0022(5) -0.0014(5)
C8 0.0156(6) 0.0245(7) 0.0247(7) 0.0027(5) 0.0017(5) 0.0007(5)
C9 0.0224(7) 0.0217(7) 0.0260(7) 0.0018(5) 0.0061(5) 0.0009(5)
C10 0.0197(7) 0.0221(8) 0.0195(6) 0.0004(5) 0.0016(5) 0.0023(5)

loop_
_atom_type_symbol
_atom_type_description
_atom_type_scat_dispersion_real
_atom_type_scat_dispersion_imag
_atom_type_scat_source
C C 0.0181 0.0091 'International Tables Vol C Tables 4.2.6.8 and 6.1.1.4'
H H 0.0000 0.0000 'International Tables Vol C Tables 4.2.6.8 and 6.1.1.4'
O O 0.0492 0.0322 'International Tables Vol C Tables 4.2.6.8 and 6.1.1.4'

loop_
_geom_angle_atom_site_label_1
_geom_angle_atom_site_label_2
_geom_angle_atom_site_label_3
_geom_angle
C2 C1 C8A 114.33(11)
C2 C1 H1A 108.7
C8A C1 H1A 108.7
C2 C1 H1B 108.7
C8A C1 H1B 108.7
H1A C1 H1B 107.6
C1 C2 C9 110.08(11)
C1 C2 C3 109.66(11)
C9 C2 C3 111.39(11)
C1 C2 H2A 108.5
C9 C2 H2A 108.5
C3 C2 H2A 108.5
C10 O3 H3 109.5
C2 C3 C4 111.73(11)
C2 C3 H3A 109.3
C4 C3 H3A 109.3
C2 C3 H3B 109.3
C4 C3 H3B 109.3
H3A C3 H3B 107.9
C5 C4A C4 121.35(12)
C5 C4A C8A 122.47(12)
C4 C4A C8A 116.10(11)
C4A C4 C3 112.87(11)
C4A C4 H4A 109.0
C3 C4 H4A 109.0
C4A C4 H4B 109.0
C3 C4 H4B 109.0
H4A C4 H4B 107.8
C4A C5 C6 122.52(12)
C4A C5 H5A 118.7
C6 C5 H5A 118.7
O1 C6 C5 120.78(12)
O1 C6 C7 121.87(12)
C5 C6 C7 117.27(11)
C6 C7 C8 111.10(11)
C6 C7 H7A 109.4
C8 C7 H7A 109.4
C6 C7 H7B 109.4
C8 C7 H7B 109.4
H7A C7 H7B 108.0
C4A C8A C8 111.96(11)
C4A C8A C1 111.54(10)
C8 C8A C1 110.24(11)
C4A C8A H8AA 107.6
C8 C8A H8AA 107.6
C1 C8A H8AA 107.6
C8A C8 C7 112.50(11)
C8A C8 H8A 109.1
C7 C8 H8A 109.1
C8A C8 H8B 109.1
C7 C8 H8B 109.1
H8A C8 H8B 107.8
C10 C9 C2 113.47(11)
C10 C9 H9A 108.9
C2 C9 H9A 108.9
C10 C9 H9B 108.9
C2 C9 H9B 108.9
H9A C9 H9B 107.7
O2 C10 O3 123.33(12)
O2 C10 C9 124.23(12)
O3 C10 C9 112.41(12)

loop_
_geom_bond_atom_site_label_1
_geom_bond_atom_site_label_2
_geom_bond_distance
O1 C6 1.2356(17)
C1 C2 1.5253(17)
C1 C8A 1.5341(18)
C1 H1A 0.9900
C1 H1B 0.9900
O2 C10 1.2054(18)
C2 C9 1.5260(18)
C2 C3 1.5263(18)
C2 H2A 1.0000
O3 C10 1.3213(17)
O3 H3 0.8400
C3 C4 1.5293(18)
C3 H3A 0.9900
C3 H3B 0.9900
C4A C5 1.3454(19)
C4A C4 1.5029(18)
C4A C8A 1.5105(18)
C4 H4A 0.9900
C4 H4B 0.9900
C5 C6 1.4578(18)
C5 H5A 0.9500
C6 C7 1.5012(19)
C7 C8 1.5243(18)
C7 H7A 0.9900
C7 H7B 0.9900
C8A C8 1.5241(17)
C8A H8AA 1.0000
C8 H8A 0.9900
C8 H8B 0.9900
C9 C10 1.5088(18)
C9 H9A 0.9900
C9 H9B 0.9900

loop_
_geom_hbond_atom_site_label_D
_geom_hbond_atom_site_label_H
_geom_hbond_atom_site_label_A
_geom_hbond_site_symmetry_A
_geom_hbond_distance_DH
_geom_hbond_distance_HA
_geom_hbond_distance_DA
_geom_hbond_angle_DHA
_geom_hbond_publ_flag
O3 H3 O1 1_654 0.84 1.86 2.6793(14) 163 yes
C7 H7B O2 3_666 0.99 2.53 3.4758(17) 161 yes
